data_7025465
loop_
_publ_author_name
'Clemente-Le\'on, Miguel'
'Coronado, Eugenio'
'L\'opez-Jord\`a, Maurici'

_publ_section_title
;
 2D and 3D bimetallic oxalate-based ferromagnets prepared by insertion of
 different Fe(III) spin crossover complexes.
;
_journal_issue 20
_journal_name_full 'Dalton transactions (Cambridge, England : 2003)'
_journal_page_first 4903
_journal_page_last 4910
_journal_paper_doi 10.1039/c001067g
_journal_volume 39
_journal_year 2010
_chemical_formula_sum 'C56 H56 Cr2 Fe2 Mn2 N8 O32'
_chemical_formula_weight 1678.67
_chemical_name_systematic
;
?
;
_space_group_IT_number 33
_symmetry_cell_setting orthorhombic
_symmetry_space_group_name_Hall 'P 2c -2n'
_symmetry_space_group_name_H-M 'P n a 21'
_atom_sites_solution_hydrogens geom
_atom_sites_solution_primary direct
_atom_sites_solution_secondary difmap
_audit_creation_method SHELXL-97
_cell_angle_alpha 90.00
_cell_angle_beta 90.00
_cell_angle_gamma 90.00
_cell_formula_units_Z 4
_cell_length_a 20.8484(16)
_cell_length_b 21.710(2)
_cell_length_c 15.4856(13)
_cell_measurement_reflns_used 22802
_cell_measurement_temperature 120(2)
_cell_measurement_theta_max 32.56
_cell_measurement_theta_min 2.36
_cell_volume 7009.1(10)
_computing_cell_refinement
;
CrysAlisPro, Oxford Diffraction Ltd.,
Version 1.171.33.52 (release 06-11-2009 CrysAlis171 .NET)
(compiled Nov 6 2009,16:24:50)
;
_computing_data_collection
;
CrysAlisPro, Oxford Diffraction Ltd.,
Version 1.171.33.52 (release 06-11-2009 CrysAlis171 .NET)
(compiled Nov 6 2009,16:24:50)
;
_computing_data_reduction
;
CrysAlisPro, Oxford Diffraction Ltd.,
Version 1.171.33.52 (release 06-11-2009 CrysAlis171 .NET)
(compiled Nov 6 2009,16:24:50)
;
_computing_structure_refinement 'SHELXL-97 (Sheldrick, 2008)'
_diffrn_ambient_temperature 120(2)
_diffrn_measured_fraction_theta_full 0.998
_diffrn_measured_fraction_theta_max 0.936
_diffrn_measurement_device_type 'Xcalibur, Sapphire3, Gemini'
_diffrn_measurement_method '\w scans'
_diffrn_radiation_monochromator graphite
_diffrn_radiation_source 'fine-focus sealed tube'
_diffrn_radiation_type MoK\a
_diffrn_radiation_wavelength 0.71073
_diffrn_reflns_av_R_equivalents 0.1019
_diffrn_reflns_av_sigmaI/netI 0.2636
_diffrn_reflns_limit_h_max 31
_diffrn_reflns_limit_h_min -30
_diffrn_reflns_limit_k_max 31
_diffrn_reflns_limit_k_min -32
_diffrn_reflns_limit_l_max 23
_diffrn_reflns_limit_l_min -22
_diffrn_reflns_number 78783
_diffrn_reflns_theta_full 25.00
_diffrn_reflns_theta_max 32.56
_diffrn_reflns_theta_min 2.36
_exptl_absorpt_coefficient_mu 1.145
_exptl_absorpt_correction_T_max 0.8034
_exptl_absorpt_correction_T_min 0.7787
_exptl_absorpt_correction_type multi-scan
_exptl_absorpt_process_details
;
CrysAlisPro, Oxford Diffraction Ltd.,
Version 1.171.33.52 (release 06-11-2009 CrysAlis171 .NET)
(compiled Nov 6 2009,16:24:50)
Empirical absorption correction using spherical harmonics,
implemented in SCALE3 ABSPACK scaling algorithm.
;
_exptl_crystal_colour brown
_exptl_crystal_density_diffrn 1.591
_exptl_crystal_density_method 'not measured'
_exptl_crystal_description block
_exptl_crystal_F_000 3416
_exptl_crystal_size_max 0.23
_exptl_crystal_size_mid 0.21
_exptl_crystal_size_min 0.20
_refine_diff_density_max 0.972
_refine_diff_density_min -0.360
_refine_diff_density_rms 0.093
_refine_ls_abs_structure_details 'Flack H D (1983), Acta Cryst. A39, 876-881'
_refine_ls_abs_structure_Flack 0.25(2)
_refine_ls_extinction_method none
_refine_ls_goodness_of_fit_ref 0.733
_refine_ls_hydrogen_treatment constr
_refine_ls_matrix_type full
_refine_ls_number_parameters 706
_refine_ls_number_reflns 22802
_refine_ls_number_restraints 14
_refine_ls_restrained_S_all 0.734
_refine_ls_R_factor_all 0.2324
_refine_ls_R_factor_gt 0.0723
_refine_ls_shift/su_max 0.011
_refine_ls_shift/su_mean 0.001
_refine_ls_structure_factor_coef Fsqd
_refine_ls_weighting_details 'calc w=1/[\s^2^(Fo^2^)+(0.0993P)^2^+0.0000P] where P=(Fo^2^+2Fc^2^)/3'
_refine_ls_weighting_scheme calc
_refine_ls_wR_factor_gt 0.1778
_refine_ls_wR_factor_ref 0.2075
_reflns_number_gt 5771
_reflns_number_total 22802
_reflns_threshold_expression >2\s(I)
_cod_data_source_file c001067g.txt
_cod_data_source_block 2
_cod_depositor_comments
;
The following automatic conversions were performed:

'_symmetry_cell_setting' value 'Orthorhombic' changed to
'orthorhombic' according to
/home/saulius/struct/CIF-dictionaries/cif_core.dic dictionary named
'cif_core.dic' version 2.4.2 from 2011-04-26.

Automatic conversion script
Id: cif_fix_values 1891 2012-01-12 08:04:46Z andrius 
;
_cod_original_cell_volume 7009.0(11)
_cod_original_sg_symbol_H-M Pna21
_cod_database_code 7025465

loop_
_symmetry_equiv_pos_as_xyz
'x, y, z'
'-x, -y, z+1/2'
'-x+1/2, y+1/2, z+1/2'
'x+1/2, -y+1/2, z'

loop_
_atom_site_label
_atom_site_type_symbol
_atom_site_fract_x
_atom_site_fract_y
_atom_site_fract_z
_atom_site_U_iso_or_equiv
_atom_site_adp_type
_atom_site_occupancy
_atom_site_symmetry_multiplicity
_atom_site_calc_flag
_atom_site_refinement_flags
_atom_site_disorder_assembly
_atom_site_disorder_group
C1 C 0.7649(4) 0.4576(3) 0.3539(4) 0.0474(18) Uani 1 1 d . . .
C2 C 0.7625(4) 0.5290(3) 0.3480(5) 0.059(2) Uani 1 1 d . . .
C3 C 0.9134(4) 0.4493(4) 0.1721(6) 0.0540(19) Uani 1 1 d . . .
C4 C 0.9547(4) 0.4128(4) 0.2381(5) 0.0500(18) Uani 1 1 d . . .
C5 C 0.9328(4) 0.5422(4) 0.4836(7) 0.073(3) Uani 1 1 d . . .
C6 C 0.9652(4) 0.5801(4) 0.4114(6) 0.064(2) Uani 1 1 d . . .
C7 C 1.0304(3) 0.2399(4) 0.0816(5) 0.055(2) Uani 1 1 d . . .
C8 C 0.9566(4) 0.2351(4) 0.0774(5) 0.061(2) Uani 1 1 d . . .
C9 C 0.5853(5) 0.4509(3) 0.1911(5) 0.060(2) Uani 1 1 d . . .
C10 C 0.5447(4) 0.4147(4) 0.2563(5) 0.061(2) Uani 1 1 d . . .
C11 C 0.5800(3) 0.5373(4) 0.5188(5) 0.0475(18) Uani 1 1 d . . .
C12 C 0.5448(4) 0.5694(4) 0.4415(5) 0.055(2) Uani 1 1 d . . .
C50 C 0.5465(4) 0.6049(3) 0.0695(4) 0.099(3) Uiso 1 1 d G . .
C51 C 0.4803(4) 0.6123(4) 0.0687(5) 0.133(4) Uiso 1 1 d G . .
H51 H 0.4564 0.5978 0.0222 0.159 Uiso 1 1 calc R . .
C52 C 0.4498(3) 0.6414(4) 0.1372(6) 0.156(5) Uiso 1 1 d G . .
H52 H 0.4055 0.6464 0.1367 0.187 Uiso 1 1 calc R . .
C53 C 0.4856(4) 0.6632(4) 0.2066(5) 0.175(3) Uiso 1 1 d G . .
C54 C 0.5518(4) 0.6557(4) 0.2074(4) 0.131(4) Uiso 1 1 d G . .
H54 H 0.5757 0.6703 0.2539 0.157 Uiso 1 1 calc R . .
C55 C 0.5823(3) 0.6266(4) 0.1389(5) 0.092(3) Uiso 1 1 d G . .
C56 C 0.6385(7) 0.6181(7) 0.1527(9) 0.134(5) Uiso 1 1 d . . .
H56 H 0.6529 0.6329 0.2056 0.161 Uiso 1 1 calc R . .
C57 C 0.7482(7) 0.5619(7) 0.1127(9) 0.143(5) Uiso 1 1 d . . .
H57A H 0.7688 0.5787 0.1636 0.171 Uiso 1 1 calc R . .
H57B H 0.7419 0.5182 0.1228 0.171 Uiso 1 1 calc R . .
C58 C 0.7895(6) 0.5682(6) 0.0453(8) 0.121(4) Uiso 1 1 d . . .
H58A H 0.8304 0.5488 0.0580 0.145 Uiso 1 1 calc R . .
H58B H 0.7967 0.6112 0.0318 0.145 Uiso 1 1 calc R . .
C59 C 0.7570(8) 0.4709(9) -0.0121(13) 0.185(6) Uiso 1 1 d . . .
H59A H 0.7643 0.4632 0.0489 0.222 Uiso 1 1 calc R . .
H59B H 0.7931 0.4536 -0.0433 0.222 Uiso 1 1 calc R . .
C60 C 0.6971(8) 0.4362(8) -0.0388(11) 0.184(6) Uiso 1 1 d . . .
H60A H 0.7061 0.4143 -0.0920 0.221 Uiso 1 1 calc R . .
H60B H 0.6876 0.4057 0.0051 0.221 Uiso 1 1 calc R . .
C61 C 0.6151(8) 0.4633(8) -0.1334(11) 0.166(6) Uiso 1 1 d . . .
H61A H 0.6420 0.4332 -0.1621 0.199 Uiso 1 1 calc R . .
H61B H 0.5733 0.4444 -0.1256 0.199 Uiso 1 1 calc R . .
C62 C 0.6077(8) 0.5103(7) -0.1870(9) 0.150(5) Uiso 1 1 d . . .
H62A H 0.5623 0.5198 -0.1906 0.180 Uiso 1 1 calc R . .
H62B H 0.6214 0.4973 -0.2440 0.180 Uiso 1 1 calc R . .
C63 C 0.6545(5) 0.6056(5) -0.2225(7) 0.094(3) Uiso 1 1 d . . .
H63 H 0.6415 0.5973 -0.2787 0.113 Uiso 1 1 calc R . .
C64 C 0.6872(3) 0.6611(3) -0.2090(5) 0.086(3) Uiso 1 1 d G . .
C65 C 0.7002(3) 0.6962(3) -0.2820(3) 0.108(3) Uiso 1 1 d G . .
H65 H 0.6877 0.6822 -0.3362 0.130 Uiso 1 1 calc R . .
C66 C 0.7320(4) 0.7522(3) -0.2740(4) 0.141(5) Uiso 1 1 d GD . .
C67 C 0.7507(3) 0.7731(3) -0.1930(5) 0.104(3) Uiso 1 1 d G . .
H67 H 0.7719 0.8106 -0.1876 0.125 Uiso 1 1 calc R . .
C68 C 0.7376(3) 0.7380(3) -0.1200(4) 0.114(4) Uiso 1 1 d G . .
H68 H 0.7501 0.7520 -0.0658 0.136 Uiso 1 1 calc R . .
C69 C 0.7059(3) 0.6820(3) -0.1280(4) 0.099(3) Uiso 1 1 d G . .
C70 C 0.5006(7) 0.7322(8) 0.3272(11) 0.175(3) Uiso 1 1 d . . .
H70A H 0.4798 0.7551 0.3722 0.263 Uiso 1 1 calc R . .
H70B H 0.5219 0.7601 0.2886 0.263 Uiso 1 1 calc R . .
H70C H 0.5315 0.7046 0.3521 0.263 Uiso 1 1 calc R . .
C71 C 0.7613(10) 0.8391(8) -0.3468(14) 0.255(10) Uiso 1 1 d D . .
H71A H 0.7718 0.8596 -0.3998 0.382 Uiso 1 1 calc R . .
H71B H 0.7971 0.8416 -0.3079 0.382 Uiso 1 1 calc R . .
H71C H 0.7246 0.8585 -0.3211 0.382 Uiso 1 1 calc R . .
N5 N 0.6833(4) 0.5911(4) 0.1050(6) 0.115(3) Uani 1 1 d . . .
N6 N 0.7573(3) 0.5371(5) -0.0255(6) 0.114(3) Uani 1 1 d . . .
H6 H 0.7783 0.5456 -0.0756 0.137 Uiso 1 1 calc R . .
N7 N 0.6407(3) 0.4733(4) -0.0518(6) 0.105(3) Uani 1 1 d . . .
H7 H 0.6109 0.4619 -0.0120 0.127 Uiso 1 1 calc R . .
N8 N 0.6409(4) 0.5653(4) -0.1659(5) 0.089(2) Uani 1 1 d . . .
O1 O 0.7107(3) 0.4305(2) 0.3628(4) 0.0684(15) Uani 1 1 d . . .
O2 O 0.7085(2) 0.5563(2) 0.3477(3) 0.0529(12) Uani 1 1 d . . .
O3 O 0.8171(3) 0.4348(2) 0.3467(3) 0.0541(13) Uani 1 1 d . . .
O4 O 0.8159(2) 0.5561(2) 0.3392(3) 0.0505(12) Uani 1 1 d . . .
O5 O 0.9125(2) 0.4333(2) 0.0947(4) 0.0633(14) Uani 1 1 d . . .
O6 O 0.9875(3) 0.3691(3) 0.2107(3) 0.0696(16) Uani 1 1 d . . .
O7 O 0.8799(2) 0.4916(2) 0.2053(3) 0.0523(14) Uani 1 1 d . . .
O8 O 0.9493(2) 0.4299(2) 0.3157(3) 0.0619(15) Uani 1 1 d . . .
O9 O 0.8990(3) 0.4973(2) 0.4584(3) 0.0544(13) Uani 1 1 d . . .
O10 O 0.9513(2) 0.5626(2) 0.3363(3) 0.0516(12) Uani 1 1 d . . .
O11 O 0.9442(3) 0.5593(2) 0.5605(3) 0.0614(15) Uani 1 1 d . . .
O12 O 1.0037(3) 0.6215(3) 0.4291(3) 0.0586(14) Uani 1 1 d . . .
O13 O 1.0580(2) 0.2916(2) 0.0775(3) 0.0626(14) Uani 1 1 d . . .
O14 O 0.9270(3) 0.2852(3) 0.0672(3) 0.0769(17) Uani 1 1 d . . .
O15 O 0.5589(2) 0.3119(3) 0.0914(4) 0.0698(15) Uani 1 1 d . . .
O16 O 0.4330(2) 0.3161(2) 0.0869(3) 0.0619(14) Uani 1 1 d . . .
O17 O 0.5701(3) 0.4409(2) 0.1107(3) 0.0644(15) Uani 1 1 d . . .
O18 O 0.4993(2) 0.3799(2) 0.2250(3) 0.0564(14) Uani 1 1 d . . .
O19 O 0.6288(3) 0.4842(3) 0.2157(3) 0.0659(16) Uani 1 1 d . . .
O20 O 0.5574(3) 0.4209(2) 0.3343(4) 0.0676(15) Uani 1 1 d . . .
O21 O 0.6205(3) 0.4977(3) 0.4960(3) 0.0629(15) Uani 1 1 d . . .
O22 O 0.5549(2) 0.5595(2) 0.3710(3) 0.0596(14) Uani 1 1 d . . .
O23 O 0.5662(3) 0.5521(2) 0.5931(3) 0.0583(13) Uani 1 1 d . . .
O24 O 0.5004(3) 0.6077(3) 0.4701(3) 0.0650(15) Uani 1 1 d . . .
O29 O 0.5748(3) 0.5821(3) 0.0028(5) 0.108(2) Uani 1 1 d . . .
O30 O 0.6927(3) 0.6511(3) -0.0584(4) 0.116(3) Uani 1 1 d . . .
O31 O 0.4522(5) 0.6964(5) 0.2790(7) 0.175(3) Uiso 1 1 d . . .
O32 O 0.7483(6) 0.7814(7) -0.3624(9) 0.224(5) Uiso 1 1 d D . .
Cr1 Cr 0.88668(6) 0.49556(6) 0.33304(7) 0.0540(3) Uani 1 1 d . . .
Cr2 Cr 0.49905(7) 0.38111(6) 0.09757(8) 0.0637(3) Uani 1 1 d . . .
Mn1 Mn 0.98780(6) 0.36483(6) 0.06949(8) 0.0685(4) Uani 1 1 d . . .
Mn2 Mn 0.62967(5) 0.48987(6) 0.35751(8) 0.0626(4) Uani 1 1 d . . .
Fe2 Fe 0.66066(5) 0.57204(7) -0.03399(9) 0.0882(5) Uani 1 1 d . . .
Fe1A Fe 0.94677(10) 0.67117(10) -0.01847(12) 0.0452(5) Uani 0.721(3) 1 d P A 1
O25A O 0.8778(3) 0.7238(4) 0.0206(5) 0.070(2) Uiso 0.721(3) 1 d P A 1
O26A O 0.9265(3) 0.5888(4) -0.0570(4) 0.0560(19) Uiso 0.721(3) 1 d P A 1
O27A O 0.7163(10) 0.7554(10) 0.3106(13) 0.253(9) Uiso 0.721(3) 1 d PD A 1
O28A O 0.8062(4) 0.4728(5) -0.3274(6) 0.098(3) Uiso 0.721(3) 1 d P A 1
N1A N 0.9480(4) 0.6394(4) 0.1089(6) 0.068(3) Uiso 0.721(3) 1 d P A 1
N2A N 1.0467(4) 0.6378(4) -0.0033(5) 0.059(2) Uiso 0.721(3) 1 d P A 1
H2 H 1.0497 0.6033 -0.0364 0.071 Uiso 0.721(3) 1 calc PR A 1
N3A N 1.0081(5) 0.7552(4) -0.0350(6) 0.062(2) Uiso 0.721(3) 1 d P A 1
H3 H 0.9915 0.7860 -0.0019 0.075 Uiso 0.721(3) 1 calc PR A 1
N4A N 0.9201(4) 0.6965(4) -0.1433(5) 0.053(2) Uiso 0.721(3) 1 d P A 1
C20A C 0.8464(4) 0.7325(4) 0.0929(5) 0.072(4) Uiso 0.721(3) 1 d PG A 1
C21A C 0.7985(5) 0.7770(4) 0.0909(7) 0.127(6) Uiso 0.721(3) 1 d PG A 1
H21 H 0.7940 0.8023 0.0428 0.152 Uiso 0.721(3) 1 calc PR A 1
C22A C 0.7573(5) 0.7837(6) 0.1609(9) 0.178(10) Uiso 0.721(3) 1 d PG A 1
H22 H 0.7253 0.8135 0.1596 0.213 Uiso 0.721(3) 1 calc PR A 1
C23A C 0.7641(5) 0.7460(7) 0.2328(7) 0.214(11) Uiso 0.721(3) 1 d PGD A 1
C24A C 0.8120(5) 0.7015(5) 0.2348(5) 0.133(6) Uiso 0.721(3) 1 d PG A 1
H24 H 0.8165 0.6762 0.2829 0.159 Uiso 0.721(3) 1 calc PR A 1
C25A C 0.8532(4) 0.6947(4) 0.1648(6) 0.066(3) Uiso 0.721(3) 1 d PG A 1
C26A C 0.9061(6) 0.6533(7) 0.1724(8) 0.087(4) Uiso 0.721(3) 1 d P A 1
H26 H 0.9122 0.6344 0.2256 0.104 Uiso 0.721(3) 1 calc PR A 1
C27A C 0.9968(6) 0.5916(6) 0.1237(8) 0.070(4) Uiso 0.721(3) 1 d P A 1
H27A H 0.9853 0.5537 0.0945 0.084 Uiso 0.721(3) 1 calc PR A 1
H27B H 1.0015 0.5833 0.1849 0.084 Uiso 0.721(3) 1 calc PR A 1
C28A C 1.0582(6) 0.6177(6) 0.0870(7) 0.065(3) Uiso 0.721(3) 1 d P A 1
H28A H 1.0723 0.6524 0.1216 0.077 Uiso 0.721(3) 1 calc PR A 1
H28B H 1.0916 0.5865 0.0883 0.077 Uiso 0.721(3) 1 calc PR A 1
C29A C 1.0948(6) 0.6814(6) -0.0379(9) 0.048(4) Uiso 0.721(3) 1 d P A 1
H29A H 1.0958 0.6797 -0.1005 0.058 Uiso 0.721(3) 1 calc PR A 1
H29B H 1.1372 0.6717 -0.0160 0.058 Uiso 0.721(3) 1 calc PR A 1
C30A C 1.0737(5) 0.7440(5) -0.0075(7) 0.066(3) Uiso 0.721(3) 1 d P A 1
H30A H 1.0764 0.7461 0.0549 0.079 Uiso 0.721(3) 1 calc PR A 1
H30B H 1.1017 0.7753 -0.0314 0.079 Uiso 0.721(3) 1 calc PR A 1
C31A C 1.0004(6) 0.7735(6) -0.1320(8) 0.073(3) Uiso 0.721(3) 1 d P A 1
H31A H 1.0102 0.8168 -0.1395 0.088 Uiso 0.721(3) 1 calc PR A 1
H31B H 1.0300 0.7498 -0.1672 0.088 Uiso 0.721(3) 1 calc PR A 1
C32A C 0.9351(6) 0.7613(6) -0.1591(7) 0.075(3) Uiso 0.721(3) 1 d P A 1
H32A H 0.9304 0.7706 -0.2200 0.090 Uiso 0.721(3) 1 calc PR A 1
H32B H 0.9058 0.7874 -0.1270 0.090 Uiso 0.721(3) 1 calc PR A 1
C33A C 0.8921(5) 0.6652(5) -0.2026(6) 0.053(3) Uiso 0.721(3) 1 d P A 1
H33A H 0.8806 0.6852 -0.2534 0.063 Uiso 0.721(3) 1 calc PR A 1
C34A C 0.8774(4) 0.5999(3) -0.1945(5) 0.064(3) Uiso 0.721(3) 1 d PG A 1
C35A C 0.8470(4) 0.5715(4) -0.2637(4) 0.105(5) Uiso 0.721(3) 1 d PG A 1
H35 H 0.8319 0.5951 -0.3096 0.126 Uiso 0.721(3) 1 calc PR A 1
C36A C 0.8390(4) 0.5079(4) -0.2644(5) 0.073(3) Uiso 0.721(3) 1 d PG A 1
C37A C 0.8615(5) 0.4727(3) -0.1958(6) 0.090(4) Uiso 0.721(3) 1 d PG A 1
H37 H 0.8561 0.4302 -0.1963 0.108 Uiso 0.721(3) 1 calc PR A 1
C38A C 0.8919(4) 0.5011(3) -0.1266(5) 0.056(5) Uiso 0.721(3) 1 d PG A 1
H38 H 0.9070 0.4775 -0.0807 0.068 Uiso 0.721(3) 1 calc PR A 1
C39A C 0.8999(3) 0.5646(3) -0.1259(4) 0.053(3) Uiso 0.721(3) 1 d PG A 1
C40A C 0.7498(11) 0.7498(11) 0.3844(11) 0.197(11) Uiso 0.721(3) 1 d PD A 1
H40A H 0.7216 0.7555 0.4328 0.295 Uiso 0.721(3) 1 calc PR A 1
H40B H 0.7830 0.7804 0.3859 0.295 Uiso 0.721(3) 1 calc PR A 1
H40C H 0.7687 0.7095 0.3872 0.295 Uiso 0.721(3) 1 calc PR A 1
C41A C 0.7737(8) 0.5047(7) -0.3861(10) 0.116(5) Uiso 0.721(3) 1 d P A 1
H41A H 0.7535 0.4768 -0.4258 0.174 Uiso 0.721(3) 1 calc PR A 1
H41B H 0.8026 0.5312 -0.4169 0.174 Uiso 0.721(3) 1 calc PR A 1
H41C H 0.7415 0.5291 -0.3579 0.174 Uiso 0.721(3) 1 calc PR A 1
Fe1B Fe 0.9730(3) 0.6885(2) 0.0045(4) 0.0468(14) Uani 0.279(3) 1 d P A 2
N1B N 0.9682(10) 0.7731(9) -0.0315(12) 0.045(5) Uiso 0.279(3) 1 d P A 2
N2B N 1.0486(11) 0.6839(11) -0.0759(13) 0.060(6) Uiso 0.279(3) 1 d P A 2
H2B H 1.0435 0.6497 -0.1092 0.072 Uiso 0.279(3) 1 calc PR A 2
N3B N 1.0373(11) 0.7020(12) 0.0937(15) 0.075(7) Uiso 0.279(3) 1 d P A 2
H3B H 1.0272 0.7379 0.1208 0.090 Uiso 0.279(3) 1 calc PR A 2
N4B N 0.9794(10) 0.6029(10) 0.0395(13) 0.051(6) Uiso 0.279(3) 1 d P A 2
O25B O 0.9074(10) 0.7015(11) 0.0881(13) 0.086(6) Uiso 0.279(3) 1 d P A 2
O26B O 0.9146(8) 0.6741(7) -0.0805(11) 0.043(4) Uiso 0.279(3) 1 d P A 2
O27B O 0.7194(11) 0.8800(10) 0.1224(13) 0.091(7) Uiso 0.279(3) 1 d PD A 2
O28B O 0.8352(12) 0.4628(12) -0.2324(16) 0.101(8) Uiso 0.279(3) 1 d P A 2
C20B C 0.8684(8) 0.7481(8) 0.0849(12) 0.066(6) Uiso 0.279(3) 1 d PGU A 2
C21B C 0.8246(10) 0.7403(7) 0.1517(12) 0.066(6) Uiso 0.279(3) 1 d PGU A 2
H21B H 0.8260 0.7049 0.1855 0.079 Uiso 0.279(3) 1 calc PR A 2
C22B C 0.7788(9) 0.7853(9) 0.1679(11) 0.086(7) Uiso 0.279(3) 1 d PGU A 2
H22B H 0.7495 0.7800 0.2126 0.103 Uiso 0.279(3) 1 calc PR A 2
C23B C 0.7767(8) 0.8381(8) 0.1174(11) 0.062(6) Uiso 0.279(3) 1 d PGDU A 2
C24B C 0.8205(9) 0.8460(7) 0.0506(10) 0.067(6) Uiso 0.279(3) 1 d PGDU A 2
H24B H 0.8191 0.8814 0.0168 0.080 Uiso 0.279(3) 1 calc PR A 2
C25B C 0.8663(8) 0.8010(9) 0.0343(11) 0.069(6) Uiso 0.279(3) 1 d PGU A 2
C26B C 0.9173(11) 0.8109(12) -0.0178(16) 0.053(6) Uiso 0.279(3) 1 d P A 2
H26B H 0.9175 0.8480 -0.0479 0.063 Uiso 0.279(3) 1 calc PR A 2
C27B C 1.0177(11) 0.7861(11) -0.0881(16) 0.036(6) Uiso 0.279(3) 1 d P A 2
H27C H 1.0506 0.8065 -0.0542 0.043 Uiso 0.279(3) 1 calc PR A 2
H27D H 1.0013 0.8166 -0.1281 0.043 Uiso 0.279(3) 1 calc PR A 2
C28B C 1.0499(14) 0.7417(13) -0.1390(17) 0.064(7) Uiso 0.279(3) 1 d P A 2
H28C H 1.0935 0.7543 -0.1521 0.077 Uiso 0.279(3) 1 calc PR A 2
H28D H 1.0271 0.7334 -0.1923 0.077 Uiso 0.279(3) 1 calc PR A 2
C29B C 1.1054(13) 0.6716(14) -0.0143(19) 0.040(8) Uiso 0.279(3) 1 d P A 2
H29C H 1.1039 0.6289 0.0042 0.048 Uiso 0.279(3) 1 calc PR A 2
H29D H 1.1452 0.6776 -0.0456 0.048 Uiso 0.279(3) 1 calc PR A 2
C30B C 1.1054(12) 0.7090(13) 0.0577(16) 0.059(7) Uiso 0.279(3) 1 d P A 2
H30C H 1.1142 0.7515 0.0422 0.071 Uiso 0.279(3) 1 calc PR A 2
H30D H 1.1371 0.6954 0.0994 0.071 Uiso 0.279(3) 1 calc PR A 2
C31B C 1.027(2) 0.653(2) 0.154(3) 0.109(12) Uiso 0.279(3) 1 d P A 2
H31C H 1.0609 0.6543 0.1973 0.131 Uiso 0.279(3) 1 calc PR A 2
H31D H 0.9866 0.6598 0.1835 0.131 Uiso 0.279(3) 1 calc PR A 2
C32B C 1.0267(14) 0.5979(12) 0.1155(15) 0.031(6) Uiso 0.279(3) 1 d P A 2
H32C H 1.0128 0.5664 0.1557 0.037 Uiso 0.279(3) 1 calc PR A 2
H32D H 1.0692 0.5875 0.0949 0.037 Uiso 0.279(3) 1 calc PR A 2
C33B C 0.9498(10) 0.5539(11) 0.0000(13) 0.038(6) Uiso 0.279(3) 1 d P A 2
H33B H 0.9567 0.5146 0.0221 0.046 Uiso 0.279(3) 1 calc PR A 2
C34B C 0.9094(11) 0.5601(11) -0.0724(11) 0.066(9) Uiso 0.279(3) 1 d PG A 2
C35B C 0.8906(13) 0.5053(8) -0.1113(17) 0.11(2) Uiso 0.279(3) 1 d PG A 2
H35B H 0.9012 0.4678 -0.0860 0.136 Uiso 0.279(3) 1 calc PR A 2
C36B C 0.8562(12) 0.5065(8) -0.1882(16) 0.087(11) Uiso 0.279(3) 1 d PG A 2
C37B C 0.8405(10) 0.5626(11) -0.2261(11) 0.078(9) Uiso 0.279(3) 1 d PG A 2
H37B H 0.8174 0.5634 -0.2775 0.093 Uiso 0.279(3) 1 calc PR A 2
C38B C 0.8592(10) 0.6174(8) -0.1871(12) 0.073(10) Uiso 0.279(3) 1 d PG A 2
H38B H 0.8487 0.6549 -0.2124 0.087 Uiso 0.279(3) 1 calc PR A 2
C39B C 0.8937(9) 0.6161(9) -0.1103(11) 0.054(7) Uiso 0.279(3) 1 d PG A 2
C40B C 0.7345(13) 0.9388(9) 0.087(2) 0.084(10) Uiso 0.279(3) 1 d PD A 2
H40D H 0.6987 0.9661 0.0944 0.127 Uiso 0.279(3) 1 calc PR A 2
H40E H 0.7433 0.9344 0.0261 0.127 Uiso 0.279(3) 1 calc PR A 2
H40F H 0.7715 0.9554 0.1152 0.127 Uiso 0.279(3) 1 calc PR A 2
C41B C 0.8595(14) 0.3968(14) -0.2018(18) 0.075(9) Uiso 0.279(3) 1 d P A 2
H41D H 0.8418 0.3657 -0.2389 0.112 Uiso 0.279(3) 1 calc PR A 2
H41E H 0.8459 0.3895 -0.1435 0.112 Uiso 0.279(3) 1 calc PR A 2
H41F H 0.9055 0.3953 -0.2047 0.112 Uiso 0.279(3) 1 calc PR A 2

loop_
_atom_site_aniso_label
_atom_site_aniso_U_11
_atom_site_aniso_U_22
_atom_site_aniso_U_33
_atom_site_aniso_U_23
_atom_site_aniso_U_13
_atom_site_aniso_U_12
C1 0.061(5) 0.036(4) 0.046(4) 0.008(3) 0.003(4) -0.016(4)
C2 0.073(6) 0.031(4) 0.073(5) -0.026(4) -0.002(4) -0.005(4)
C3 0.059(5) 0.045(5) 0.058(5) 0.012(4) 0.012(4) 0.005(4)
C4 0.053(5) 0.046(5) 0.052(5) 0.015(4) -0.005(4) -0.006(4)
C5 0.058(5) 0.063(6) 0.098(7) 0.046(6) 0.009(5) 0.008(5)
C6 0.065(6) 0.051(6) 0.077(6) 0.001(4) -0.011(5) 0.005(5)
C7 0.039(4) 0.054(5) 0.073(5) -0.009(4) 0.007(4) 0.027(4)
C8 0.061(5) 0.041(5) 0.081(6) 0.006(4) -0.009(4) -0.005(5)
C9 0.105(7) 0.031(4) 0.042(5) 0.000(3) 0.001(5) 0.011(5)
C10 0.082(6) 0.038(5) 0.063(6) 0.007(4) -0.005(5) 0.003(5)
C11 0.039(4) 0.054(5) 0.049(5) -0.002(4) -0.003(4) -0.008(4)
C12 0.061(5) 0.065(6) 0.038(5) 0.021(4) 0.014(4) -0.018(5)
N5 0.094(6) 0.103(7) 0.148(8) 0.083(6) -0.057(6) -0.022(6)
N6 0.064(5) 0.149(9) 0.129(7) 0.099(7) -0.001(5) -0.002(5)
N7 0.047(4) 0.139(8) 0.130(8) 0.064(6) 0.021(4) 0.013(5)
N8 0.078(5) 0.082(6) 0.106(6) 0.041(5) -0.011(4) 0.004(5)
O1 0.069(4) 0.043(3) 0.093(4) 0.000(3) 0.014(3) -0.006(3)
O2 0.054(3) 0.044(3) 0.061(3) -0.002(2) 0.007(3) -0.001(3)
O3 0.061(3) 0.042(3) 0.059(3) 0.009(2) 0.009(3) 0.009(3)
O4 0.051(3) 0.042(3) 0.058(3) -0.006(2) 0.003(2) -0.008(3)
O5 0.075(4) 0.038(3) 0.077(4) 0.015(3) 0.005(3) 0.001(3)
O6 0.083(4) 0.070(4) 0.055(3) 0.015(3) 0.012(3) 0.019(4)
O7 0.053(3) 0.064(4) 0.040(3) 0.008(2) -0.009(2) 0.008(3)
O8 0.053(3) 0.067(4) 0.066(4) 0.020(3) -0.018(3) -0.012(3)
O9 0.071(3) 0.042(3) 0.051(3) 0.000(2) -0.008(2) -0.017(3)
O10 0.046(3) 0.065(3) 0.044(3) -0.001(2) -0.005(2) 0.003(3)
O11 0.097(4) 0.049(3) 0.038(3) 0.000(2) -0.016(3) 0.012(3)
O12 0.072(4) 0.048(3) 0.056(3) -0.003(2) -0.015(3) 0.002(3)
O13 0.049(3) 0.043(3) 0.096(4) -0.007(3) -0.004(3) -0.007(3)
O14 0.065(3) 0.080(5) 0.086(4) 0.030(3) 0.009(3) 0.004(4)
O15 0.058(3) 0.058(4) 0.093(4) -0.013(3) -0.009(3) -0.009(3)
O16 0.061(3) 0.049(4) 0.075(3) -0.020(3) -0.012(3) -0.002(3)
O17 0.079(4) 0.045(3) 0.069(4) 0.008(3) 0.005(3) -0.016(3)
O18 0.066(3) 0.047(3) 0.057(3) 0.000(2) -0.005(3) -0.018(3)
O19 0.083(4) 0.062(4) 0.053(3) -0.023(3) 0.004(3) -0.028(3)
O20 0.074(4) 0.059(4) 0.070(4) 0.007(3) -0.002(3) -0.022(3)
O21 0.061(3) 0.076(4) 0.051(3) 0.009(3) -0.003(3) -0.001(3)
O22 0.066(3) 0.068(4) 0.045(3) 0.014(3) 0.000(3) 0.009(3)
O23 0.086(4) 0.040(3) 0.048(3) 0.005(2) -0.010(3) -0.003(3)
O24 0.075(4) 0.061(4) 0.059(3) 0.019(3) -0.002(3) 0.007(3)
O29 0.071(4) 0.089(5) 0.164(7) -0.024(5) 0.030(4) 0.005(4)
O30 0.103(5) 0.133(6) 0.113(5) 0.071(4) -0.027(4) -0.023(5)
Cr1 0.0534(6) 0.0528(8) 0.0559(7) 0.0098(6) -0.0036(6) -0.0010(7)
Cr2 0.0749(8) 0.0484(7) 0.0679(8) 0.0001(6) -0.0108(6) -0.0094(8)
Mn1 0.0903(9) 0.0488(7) 0.0662(8) 0.0086(6) 0.0106(7) 0.0077(8)
Mn2 0.0561(7) 0.0686(9) 0.0631(8) -0.0044(6) 0.0048(6) -0.0108(7)
Fe2 0.0511(7) 0.1088(11) 0.1046(10) 0.0512(8) -0.0064(7) -0.0011(8)
Fe1A 0.0445(11) 0.0448(12) 0.0462(11) 0.0007(8) 0.0020(9) 0.0006(9)
Fe1B 0.050(3) 0.032(3) 0.058(3) 0.009(2) 0.000(2) -0.012(2)

loop_
_atom_type_symbol
_atom_type_description
_atom_type_scat_dispersion_real
_atom_type_scat_dispersion_imag
_atom_type_scat_source
C C 0.0033 0.0016 'International Tables Vol C Tables 4.2.6.8 and 6.1.1.4'
H H 0.0000 0.0000 'International Tables Vol C Tables 4.2.6.8 and 6.1.1.4'
N N 0.0061 0.0033 'International Tables Vol C Tables 4.2.6.8 and 6.1.1.4'
O O 0.0106 0.0060 'International Tables Vol C Tables 4.2.6.8 and 6.1.1.4'
Cr Cr 0.3209 0.6236 'International Tables Vol C Tables 4.2.6.8 and 6.1.1.4'
Mn Mn 0.3368 0.7283 'International Tables Vol C Tables 4.2.6.8 and 6.1.1.4'
Fe Fe 0.3463 0.8444 'International Tables Vol C Tables 4.2.6.8 and 6.1.1.4'
Cl Cl 0.1484 0.1585 'International Tables Vol C Tables 4.2.6.8 and 6.1.1.4'

loop_
_geom_angle_atom_site_label_1
_geom_angle_atom_site_label_2
_geom_angle_atom_site_label_3
_geom_angle
_geom_angle_site_symmetry_1
_geom_angle_site_symmetry_3
O3 C1 O1 128.2(7) . .
O3 C1 C2 115.8(7) . .
O1 C1 C2 115.9(8) . .
O4 C2 O2 124.0(6) . .
O4 C2 C1 116.3(8) . .
O2 C2 C1 119.5(8) . .
O5 C3 O7 125.8(7) . .
O5 C3 C4 119.8(7) . .
O7 C3 C4 114.2(7) . .
O6 C4 O8 126.8(7) . .
O6 C4 C3 118.0(8) . .
O8 C4 C3 115.2(8) . .
O9 C5 O11 128.2(7) . .
O9 C5 C6 115.6(9) . .
O11 C5 C6 116.2(8) . .
O12 C6 O10 125.0(8) . .
O12 C6 C5 120.7(8) . .
O10 C6 C5 114.2(8) . .
O13 C7 O15 125.0(6) . 4
O13 C7 C8 120.8(7) . .
O15 C7 C8 114.2(8) 4 .
O16 C8 O14 126.9(8) 4 .
O16 C8 C7 117.2(8) 4 .
O14 C8 C7 115.9(8) . .
O19 C9 O17 125.3(7) . .
O19 C9 C10 120.5(7) . .
O17 C9 C10 114.2(8) . .
O20 C10 O18 125.3(7) . .
O20 C10 C9 117.8(8) . .
O18 C10 C9 116.9(7) . .
O23 C11 O21 126.8(7) . .
O23 C11 C12 119.4(7) . .
O21 C11 C12 113.9(7) . .
O22 C12 O24 125.0(7) . .
O22 C12 C11 124.4(8) . .
O24 C12 C11 110.6(7) . .
O29 C50 C51 119.5(7) . .
O29 C50 C55 120.3(7) . .
C51 C50 C55 120.0 . .
C50 C51 C52 120.0 . .
C53 C52 C51 120.0 . .
C52 C53 C54 120.0 . .
C52 C53 O31 119.4(8) . .
C54 C53 O31 120.5(8) . .
C53 C54 C55 120.0 . .
C56 C55 C54 112.3(9) . .
C56 C55 C50 127.3(9) . .
C54 C55 C50 120.0 . .
C55 C56 N5 130.8(13) . .
C58 C57 N5 117.9(12) . .
C57 C58 N6 103.9(11) . .
N6 C59 C60 117.1(14) . .
N7 C60 C59 115.6(14) . .
C62 C61 N7 119.6(15) . .
C61 C62 N8 116.6(14) . .
N8 C63 C64 126.8(10) . .
C65 C64 C69 120.0 . .
C65 C64 C63 116.5(6) . .
C69 C64 C63 123.5(6) . .
C64 C65 C66 120.0 . .
C67 C66 C65 120.0 . .
C67 C66 O32 127.1(7) . .
C65 C66 O32 112.6(7) . .
C68 C67 C66 120.0 . .
C67 C68 C69 120.0 . .
O30 C69 C68 118.5(6) . .
O30 C69 C64 121.4(6) . .
C68 C69 C64 120.0 . .
C56 N5 C57 141.0(12) . .
C56 N5 Fe2 117.9(8) . .
C57 N5 Fe2 100.9(8) . .
C58 N6 C59 110.7(10) . .
C58 N6 Fe2 108.3(8) . .
C59 N6 Fe2 110.7(8) . .
C61 N7 C60 110.8(12) . .
C61 N7 Fe2 109.8(9) . .
C60 N7 Fe2 111.9(8) . .
C63 N8 C62 122.0(10) . .
C63 N8 Fe2 125.6(8) . .
C62 N8 Fe2 112.4(7) . .
C1 O1 Mn2 114.7(5) . .
C2 O2 Mn2 110.9(4) . .
C1 O3 Cr1 113.6(5) . .
C2 O4 Cr1 110.6(5) . .
C3 O5 Mn1 110.4(5) . .
C4 O6 Mn1 112.0(5) . .
C3 O7 Cr1 113.4(5) . .
C4 O8 Cr1 114.0(5) . .
C5 O9 Cr1 113.2(5) . .
C6 O10 Cr1 113.6(5) . .
C5 O11 Mn1 113.7(5) . 2_765
C6 O12 Mn1 111.6(5) . 2_765
C7 O13 Mn1 110.4(4) . .
C8 O14 Mn1 113.8(5) . .
C7 O15 Cr2 112.6(5) 4_455 .
C8 O16 Cr2 112.2(5) 4_455 .
C9 O17 Cr2 112.9(5) . .
C10 O18 Cr2 111.4(5) . .
C9 O19 Mn2 110.6(5) . .
C10 O20 Mn2 112.7(5) . .
C11 O21 Mn2 113.1(5) . .
C12 O22 Mn2 110.9(5) . .
C11 O23 Cr2 112.5(5) . 2_665
C12 O24 Cr2 114.0(5) . 2_665
C50 O29 Fe2 136.0(6) . .
C69 O30 Fe2 135.4(6) . .
C70 O31 C53 108.3(10) . .
C71 O32 C66 106.0(12) . .
O8 Cr1 O9 93.6(2) . .
O8 Cr1 O3 91.0(2) . .
O9 Cr1 O3 90.2(2) . .
O8 Cr1 O4 172.2(2) . .
O9 Cr1 O4 92.1(2) . .
O3 Cr1 O4 83.7(2) . .
O8 Cr1 O10 94.9(2) . .
O9 Cr1 O10 82.6(2) . .
O3 Cr1 O10 170.9(2) . .
O4 Cr1 O10 91.0(2) . .
O8 Cr1 O7 83.0(2) . .
O9 Cr1 O7 176.3(2) . .
O3 Cr1 O7 91.5(2) . .
O4 Cr1 O7 91.3(2) . .
O10 Cr1 O7 96.0(2) . .
O15 Cr2 O18 92.1(2) . .
O15 Cr2 O16 83.8(2) . .
O18 Cr2 O16 94.3(2) . .
O15 Cr2 O17 91.8(2) . .
O18 Cr2 O17 84.5(2) . .
O16 Cr2 O17 175.4(2) . .
O15 Cr2 O24 92.4(2) . 2_664
O18 Cr2 O24 173.7(2) . 2_664
O16 Cr2 O24 90.5(2) . 2_664
O17 Cr2 O24 91.0(2) . 2_664
O15 Cr2 O23 174.1(2) . 2_664
O18 Cr2 O23 92.7(2) . 2_664
O16 Cr2 O23 92.3(2) . 2_664
O17 Cr2 O23 92.2(2) . 2_664
O24 Cr2 O23 83.1(2) 2_664 2_664
O14 Mn1 O13 79.0(2) . .
O14 Mn1 O11 173.6(2) . 2_764
O13 Mn1 O11 96.8(2) . 2_764
O14 Mn1 O6 92.8(2) . .
O13 Mn1 O6 88.6(2) . .
O11 Mn1 O6 91.9(2) 2_764 .
O14 Mn1 O5 97.3(2) . .
O13 Mn1 O5 165.9(2) . .
O11 Mn1 O5 87.96(19) 2_764 .
O6 Mn1 O5 78.0(2) . .
O14 Mn1 O12 98.0(2) . 2_764
O13 Mn1 O12 95.8(2) . 2_764
O11 Mn1 O12 77.5(2) 2_764 2_764
O6 Mn1 O12 168.9(2) . 2_764
O5 Mn1 O12 98.2(2) . 2_764
O1 Mn2 O20 98.1(2) . .
O1 Mn2 O21 94.6(2) . .
O20 Mn2 O21 99.1(2) . .
O1 Mn2 O22 169.7(2) . .
O20 Mn2 O22 89.9(2) . .
O21 Mn2 O22 77.7(2) . .
O1 Mn2 O2 78.82(19) . .
O20 Mn2 O2 166.0(2) . .
O21 Mn2 O2 94.78(19) . .
O22 Mn2 O2 94.92(19) . .
O1 Mn2 O19 90.6(2) . .
O20 Mn2 O19 77.8(2) . .
O21 Mn2 O19 174.3(2) . .
O22 Mn2 O19 97.4(2) . .
O2 Mn2 O19 88.51(19) . .
O30 Fe2 O29 107.0(3) . .
O30 Fe2 N8 86.4(3) . .
O29 Fe2 N8 96.7(3) . .
O30 Fe2 N6 90.1(3) . .
O29 Fe2 N6 155.0(3) . .
N8 Fe2 N6 102.7(3) . .
O30 Fe2 N7 158.6(3) . .
O29 Fe2 N7 88.3(3) . .
N8 Fe2 N7 76.8(3) . .
N6 Fe2 N7 80.9(3) . .
O30 Fe2 N5 87.1(3) . .
O29 Fe2 N5 83.6(4) . .
N8 Fe2 N5 173.3(3) . .
N6 Fe2 N5 79.0(4) . .
N7 Fe2 N5 109.9(3) . .
O25A Fe1A O26A 118.8(3) . .
O25A Fe1A N4A 86.3(3) . .
O26A Fe1A N4A 84.3(3) . .
O25A Fe1A N1A 84.8(3) . .
O26A Fe1A N1A 89.4(3) . .
N4A Fe1A N1A 164.9(4) . .
O25A Fe1A N2A 149.1(3) . .
O26A Fe1A N2A 86.3(3) . .
N4A Fe1A N2A 115.8(3) . .
N1A Fe1A N2A 77.3(3) . .
O25A Fe1A N3A 88.8(3) . .
O26A Fe1A N3A 147.4(3) . .
N4A Fe1A N3A 80.3(3) . .
N1A Fe1A N3A 111.6(3) . .
N2A Fe1A N3A 75.1(4) . .
C20A O25A Fe1A 136.4(6) . .
C39A O26A Fe1A 135.6(6) . .
C40A O27A C23A 108.0(16) . .
C41A O28A C36A 115.9(11) . .
C26A N1A C27A 119.5(10) . .
C26A N1A Fe1A 127.3(8) . .
C27A N1A Fe1A 112.9(7) . .
C29A N2A C28A 114.7(9) . .
C29A N2A Fe1A 112.9(7) . .
C28A N2A Fe1A 110.4(6) . .
C30A N3A C31A 114.9(9) . .
C30A N3A Fe1A 111.5(7) . .
C31A N3A Fe1A 104.9(7) . .
C33A N4A C32A 119.2(9) . .
C33A N4A Fe1A 130.1(8) . .
C32A N4A Fe1A 110.6(6) . .
O25A C20A C21A 116.2(7) . .
O25A C20A C25A 123.3(8) . .
C21A C20A C25A 120.0 . .
C22A C21A C20A 120.0 . .
C21A C22A C23A 120.0 . .
C24A C23A C22A 120.0 . .
C24A C23A O27A 121.8(11) . .
C22A C23A O27A 118.2(11) . .
C23A C24A C25A 120.0 . .
C24A C25A C20A 120.0 . .
C24A C25A C26A 118.6(8) . .
C20A C25A C26A 121.0(8) . .
N1A C26A C25A 125.5(11) . .
N1A C27A C28A 105.3(9) . .
N2A C28A C27A 109.0(8) . .
N2A C29A C30A 105.5(9) . .
N3A C30A C29A 109.6(10) . .
C32A C31A N3A 109.2(9) . .
C31A C32A N4A 109.2(10) . .
N4A C33A C34A 123.4(9) . .
C35A C34A C39A 120.0 . .
C35A C34A C33A 117.4(6) . .
C39A C34A C33A 122.1(6) . .
C34A C35A C36A 120.0 . .
C37A C36A C35A 120.0 . .
C37A C36A O28A 113.1(7) . .
C35A C36A O28A 126.8(7) . .
C38A C37A C36A 120.0 . .
C37A C38A C39A 120.0 . .
O26A C39A C38A 117.0(6) . .
O26A C39A C34A 122.9(6) . .
C38A C39A C34A 120.0 . .
O26B Fe1B O25B 92.2(8) . .
O26B Fe1B N1B 85.4(8) . .
O25B Fe1B N1B 91.1(9) . .
O26B Fe1B N3B 178.1(10) . .
O25B Fe1B N3B 89.4(10) . .
N1B Fe1B N3B 95.6(10) . .
O26B Fe1B N4B 94.8(8) . .
O25B Fe1B N4B 90.1(10) . .
N1B Fe1B N4B 178.8(9) . .
N3B Fe1B N4B 84.1(10) . .
O26B Fe1B N2B 93.9(9) . .
O25B Fe1B N2B 172.4(10) . .
N1B Fe1B N2B 84.8(9) . .
N3B Fe1B N2B 84.6(10) . .
N4B Fe1B N2B 94.0(9) . .
C26B N1B C27B 124(2) . .
C26B N1B Fe1B 124.9(16) . .
C27B N1B Fe1B 109.8(16) . .
C28B N2B C29B 120(2) . .
C28B N2B Fe1B 110.7(16) . .
C29B N2B Fe1B 103.1(14) . .
C31B N3B C30B 117(3) . .
C31B N3B Fe1B 105(2) . .
C30B N3B Fe1B 113.3(16) . .
C33B N4B C32B 125(2) . .
C33B N4B Fe1B 125.8(16) . .
C32B N4B Fe1B 109.0(15) . .
C20B O25B Fe1B 122.5(17) . .
C39B O26B Fe1B 126.7(14) . .
C40B O27B C23B 110.3(17) . .
C36B O28B C41B 114(2) . .
O25B C20B C21B 106.6(16) . .
O25B C20B C25B 133.2(16) . .
C21B C20B C25B 120.0 . .
C22B C21B C20B 120.0 . .
C21B C22B C23B 120.0 . .
C24B C23B C22B 120.0 . .
C24B C23B O27B 119.1(12) . .
C22B C23B O27B 119.7(12) . .
C25B C24B C23B 120.0 . .
C26B C25B C24B 122.5(17) . .
C26B C25B C20B 116.3(16) . .
C24B C25B C20B 120.0 . .
C25B C26B N1B 128(2) . .
N1B C27B C28B 125(2) . .
C27B C28B N2B 101(2) . .
C30B C29B N2B 113(2) . .
C29B C30B N3B 104(2) . .
C32B C31B N3B 112(3) . .
C31B C32B N4B 106(3) . .
N4B C33B C34B 123(2) . .
C35B C34B C39B 120.0 . .
C35B C34B C33B 115.6(19) . .
C39B C34B C33B 124.1(19) . .
C34B C35B C36B 120.0 . .
O28B C36B C35B 129(2) . .
O28B C36B C37B 111(2) . .
C35B C36B C37B 120.0 . .
C38B C37B C36B 120.0 . .
C37B C38B C39B 120.0 . .
C38B C39B C34B 120.0 . .
C38B C39B O26B 115.0(15) . .
C34B C39B O26B 124.8(16) . .

loop_
_geom_bond_atom_site_label_1
_geom_bond_atom_site_label_2
_geom_bond_distance
_geom_bond_site_symmetry_2
C1 O3 1.201(8) .
C1 O1 1.281(8) .
C1 C2 1.552(10) .
C2 O4 1.266(9) .
C2 O2 1.274(9) .
C3 O5 1.247(9) .
C3 O7 1.263(9) .
C3 C4 1.554(10) .
C4 O6 1.243(9) .
C4 O8 1.263(9) .
C5 O9 1.263(10) .
C5 O11 1.271(11) .
C5 C6 1.544(11) .
C6 O12 1.238(9) .
C6 O10 1.257(9) .
C7 O13 1.263(9) .
C7 O15 1.280(9) 4
C7 C8 1.543(10) .
C8 O16 1.226(9) 4
C8 O14 1.260(9) .
C9 O19 1.219(9) .
C9 O17 1.303(9) .
C9 C10 1.535(11) .
C10 O20 1.244(9) .
C10 O18 1.305(9) .
C11 O23 1.229(8) .
C11 O21 1.255(8) .
C11 C12 1.568(10) .
C12 O22 1.132(8) .
C12 O24 1.321(9) .
C50 O29 1.287(8) .
C50 C51 1.3900 .
C50 C55 1.3900 .
C51 C52 1.3900 .
C52 C53 1.3900 .
C53 C54 1.3900 .
C53 O31 1.503(11) .
C54 C55 1.3900 .
C55 C56 1.207(15) .
C56 N5 1.327(15) .
C57 C58 1.360(15) .
C57 N5 1.498(15) .
C58 N6 1.451(14) .
C59 N6 1.451(19) .
C59 C60 1.517(18) .
C60 N7 1.438(16) .
C61 C62 1.325(17) .
C61 N7 1.389(16) .
C62 N8 1.419(15) .
C63 N8 1.270(11) .
C63 C64 1.399(11) .
C64 C65 1.3900 .
C64 C69 1.3900 .
C65 C66 1.3900 .
C66 C67 1.3900 .
C66 O32 1.547(15) .
C67 C68 1.3900 .
C68 C69 1.3900 .
C69 O30 1.299(7) .
C70 O31 1.475(15) .
C71 O32 1.304(15) .
N5 Fe2 2.242(10) .
N6 Fe2 2.157(7) .
N7 Fe2 2.201(10) .
N8 Fe2 2.089(8) .
O1 Mn2 2.127(5) .
O2 Mn2 2.191(5) .
O3 Cr1 1.972(5) .
O4 Cr1 1.979(5) .
O5 Mn1 2.196(5) .
O6 Mn1 2.189(5) .
O7 Cr1 1.986(5) .
O8 Cr1 1.951(6) .
O9 Cr1 1.959(5) .
O10 Cr1 1.985(5) .
O11 Mn1 2.178(6) 2_765
O12 Mn1 2.201(5) 2_765
O13 Mn1 2.165(5) .
O14 Mn1 2.144(6) .
O15 C7 1.280(9) 4_455
O15 Cr2 1.957(5) .
O16 C8 1.226(9) 4_455
O16 Cr2 1.978(5) .
O17 Cr2 1.981(5) .
O18 Cr2 1.973(5) .
O19 Mn2 2.200(5) .
O20 Mn2 2.155(5) .
O21 Mn2 2.161(5) .
O22 Mn2 2.182(5) .
O23 Cr2 1.990(5) 2_665
O24 Cr2 1.989(5) 2_665
O29 Fe2 1.892(6) .
O30 Fe2 1.881(7) .
Cr2 O24 1.989(5) 2_664
Cr2 O23 1.990(5) 2_664
Mn1 O11 2.178(6) 2_764
Mn1 O12 2.201(5) 2_764
Fe1A O25A 1.933(8) .
Fe1A O26A 1.931(8) .
Fe1A N4A 2.086(8) .
Fe1A N1A 2.090(9) .
Fe1A N2A 2.217(8) .
Fe1A N3A 2.243(9) .
O25A C20A 1.310(10) .
O26A C39A 1.313(9) .
O27A C40A 1.344(16) .
O27A C23A 1.58(2) .
O28A C41A 1.329(16) .
O28A C36A 1.415(10) .
N1A C26A 1.350(14) .
N1A C27A 1.471(15) .
N2A C29A 1.479(14) .
N2A C28A 1.486(13) .
N3A C30A 1.452(13) .
N3A C31A 1.563(15) .
N4A C33A 1.283(12) .
N4A C32A 1.462(14) .
C20A C21A 1.3900 .
C20A C25A 1.3900 .
C21A C22A 1.3900 .
C22A C23A 1.3900 .
C23A C24A 1.3900 .
C24A C25A 1.3900 .
C25A C26A 1.428(15) .
C27A C28A 1.510(16) .
C29A C30A 1.503(15) .
C31A C32A 1.448(16) .
C33A C34A 1.457(12) .
C34A C35A 1.3900 .
C34A C39A 1.3900 .
C35A C36A 1.3900 .
C36A C37A 1.3900 .
C37A C38A 1.3900 .
C38A C39A 1.3900 .
Fe1B O26B 1.819(17) .
Fe1B O25B 1.90(2) .
Fe1B N1B 1.92(2) .
Fe1B N3B 1.95(2) .
Fe1B N4B 1.94(2) .
Fe1B N2B 2.01(2) .
N1B C26B 1.36(3) .
N1B C27B 1.38(3) .
N2B C28B 1.59(3) .
N2B C29B 1.54(4) .
N3B C31B 1.43(4) .
N3B C30B 1.53(3) .
N4B C33B 1.38(3) .
N4B C32B 1.54(3) .
O25B C20B 1.30(3) .
O26B C39B 1.41(2) .
O27B C40B 1.426(17) .
O27B C23B 1.50(3) .
O28B C36B 1.25(3) .
O28B C41B 1.59(4) .
C20B C21B 1.3900 .
C20B C25B 1.3900 .
C21B C22B 1.3900 .
C22B C23B 1.3900 .
C23B C24B 1.3900 .
C24B C25B 1.3900 .
C25B C26B 1.35(3) .
C27B C28B 1.41(3) .
C29B C30B 1.38(4) .
C31B C32B 1.34(5) .
C33B C34B 1.41(3) .
C34B C35B 1.3900 .
C34B C39B 1.3900 .
C35B C36B 1.3900 .
C36B C37B 1.3900 .
C37B C38B 1.3900 .
C38B C39B 1.3900 .
